data_4341220
loop_
_publ_author_name
'Liu, Jun-Feng'
'Min, Xue'
'Lv, Jin-Yu'
'Pan, Fu-Xing'
'Pan, Qing-Jiang'
'Sun, Zhong-Ming'

_publ_section_title
;
 Ligand-controlled syntheses of copper(i) complexes with metal-metal
 interactions: crystal structure and relativistic density functional
 theory investigation.
;
_journal_issue 20
_journal_name_full 'Inorganic chemistry'
_journal_page_first 11068
_journal_page_last 11074
_journal_paper_doi 10.1021/ic5015797
_journal_volume 53
_journal_year 2014
_chemical_formula_sum 'C106 H136 Cu2 K2 N4 O12 Si2'
_chemical_formula_weight 1919.65
_chemical_name_systematic
; 
 ? 
;
_space_group_IT_number 14
_symmetry_cell_setting monoclinic
_symmetry_space_group_name_Hall '-P 2ybc'
_symmetry_space_group_name_H-M 'P 1 21/c 1'
_atom_sites_solution_hydrogens geom
_atom_sites_solution_primary direct
_atom_sites_solution_secondary difmap
_audit_creation_method SHELXL-97
_cell_angle_alpha 90.00
_cell_angle_beta 111.1340(10)
_cell_angle_gamma 90.00
_cell_formula_units_Z 2
_cell_length_a 14.9799(7)
_cell_length_b 18.3062(9)
_cell_length_c 19.7665(9)
_cell_measurement_reflns_used '10035 / 0 / 552'
_cell_measurement_temperature 296(2)
_cell_measurement_theta_max 26.11
_cell_measurement_theta_min 1.57
_cell_volume 5055.9(4)
_computing_structure_refinement 'SHELXL-97 (Sheldrick, 1997)'
_computing_structure_solution 'SHELXS-97 (Sheldrick, 1990)'
_diffrn_ambient_temperature 296(2)
_diffrn_measured_fraction_theta_full 0.998
_diffrn_measured_fraction_theta_max 0.998
_diffrn_measurement_device_type 'Bruker Apex II CCD '
_diffrn_measurement_method multi-scan
_diffrn_radiation_monochromator graphite
_diffrn_radiation_source 'fine-focus sealed tube'
_diffrn_radiation_type MoK\a
_diffrn_radiation_wavelength 0.71073
_diffrn_reflns_av_R_equivalents 0.0508
_diffrn_reflns_av_sigmaI/netI 0.0563
_diffrn_reflns_limit_h_max 18
_diffrn_reflns_limit_h_min -18
_diffrn_reflns_limit_k_max 16
_diffrn_reflns_limit_k_min -22
_diffrn_reflns_limit_l_max 22
_diffrn_reflns_limit_l_min -24
_diffrn_reflns_number 31523
_diffrn_reflns_theta_full 26.11
_diffrn_reflns_theta_max 26.11
_diffrn_reflns_theta_min 1.57
_exptl_absorpt_coefficient_mu 0.588
_exptl_absorpt_correction_T_max 0.7453
_exptl_absorpt_correction_T_min 0.6636
_exptl_absorpt_correction_type multi-scan
_exptl_absorpt_process_details sadabs
_exptl_crystal_colour Yellowish
_exptl_crystal_density_diffrn 1.261
_exptl_crystal_density_method 'not measured'
_exptl_crystal_description block
_exptl_crystal_F_000 2040
_exptl_crystal_size_max 0.23
_exptl_crystal_size_mid 0.18
_exptl_crystal_size_min 0.12
_refine_diff_density_max 0.505
_refine_diff_density_min -0.657
_refine_diff_density_rms 0.064
_refine_ls_extinction_method none
_refine_ls_goodness_of_fit_ref 1.071
_refine_ls_hydrogen_treatment mixed
_refine_ls_matrix_type full
_refine_ls_number_parameters 577
_refine_ls_number_reflns 10035
_refine_ls_number_restraints 63
_refine_ls_restrained_S_all 1.081
_refine_ls_R_factor_all 0.0902
_refine_ls_R_factor_gt 0.0543
_refine_ls_shift/su_max 0.026
_refine_ls_shift/su_mean 0.001
_refine_ls_structure_factor_coef Fsqd
_refine_ls_weighting_details 'calc w=1/[\s^2^(Fo^2^)+(0.0776P)^2^+0.9714P] where P=(Fo^2^+2Fc^2^)/3'
_refine_ls_weighting_scheme calc
_refine_ls_wR_factor_gt 0.1401
_refine_ls_wR_factor_ref 0.1599
_reflns_number_gt 6696
_reflns_number_total 10035
_reflns_threshold_expression >2sigma(I)
_cod_data_source_file ic5015797_si_002.cif
_cod_data_source_block 1
_cod_depositor_comments 'Adding full bibliography for 4341220--4341222.cif.'
_cod_original_sg_symbol_H-M P2(1)/c
_cod_database_code 4341220

loop_
_symmetry_equiv_pos_as_xyz
'x, y, z'
'-x, y+1/2, -z+1/2'
'-x, -y, -z'
'x, -y-1/2, z-1/2'

loop_
_atom_site_label
_atom_site_type_symbol
_atom_site_fract_x
_atom_site_fract_y
_atom_site_fract_z
_atom_site_U_iso_or_equiv
_atom_site_adp_type
_atom_site_occupancy
_atom_site_symmetry_multiplicity
_atom_site_calc_flag
_atom_site_refinement_flags
Cu1 Cu 0.49281(3) 0.43122(2) 0.51359(2) 0.03336(13) Uani 1 1 d .
K1 K 0.90506(6) 0.85648(5) 0.64450(5) 0.0615(3) Uani 1 1 d .
Si1 Si 0.68730(6) 0.49327(4) 0.59027(4) 0.0311(2) Uani 1 1 d .
O1 O 1.0618(3) 0.7744(2) 0.6401(3) 0.0990(12) Uani 1 1 d .
O2 O 0.9467(3) 0.8476(2) 0.5186(2) 0.1054(13) Uani 1 1 d .
O3 O 0.8408(3) 0.9690(2) 0.53713(19) 0.0985(12) Uani 1 1 d .
O4 O 0.7951(2) 0.97140(19) 0.6638(2) 0.0940(11) Uani 1 1 d .
O5 O 0.8998(3) 0.8855(2) 0.77960(19) 0.0961(11) Uani 1 1 d .
O6 O 1.0074(3) 0.76836(19) 0.7601(2) 0.0890(10) Uani 1 1 d .
N1 N 0.61226(18) 0.42459(13) 0.59089(13) 0.0331(6) Uani 1 1 d .
N2 N 0.62553(18) 0.57244(13) 0.56401(13) 0.0338(6) Uani 1 1 d .
C1 C 0.6262(2) 0.35536(18) 0.62466(17) 0.0371(7) Uani 1 1 d .
C2 C 0.6440(2) 0.29174(17) 0.59133(18) 0.0400(8) Uani 1 1 d .
C3 C 0.6545(3) 0.2244(2) 0.6260(2) 0.0547(10) Uani 1 1 d .
H3A H 0.6665 0.1832 0.6031 0.066 Uiso 1 1 calc R
C4 C 0.6477(3) 0.2172(2) 0.6929(2) 0.0632(11) Uani 1 1 d .
H4A H 0.6551 0.1718 0.7153 0.076 Uiso 1 1 calc R
C5 C 0.6297(3) 0.2782(2) 0.7259(2) 0.0582(10) Uani 1 1 d .
H5A H 0.6247 0.2736 0.7713 0.070 Uiso 1 1 calc R
C6 C 0.6186(2) 0.34674(19) 0.69390(18) 0.0442(8) Uani 1 1 d .
C7 C 0.6491(2) 0.29310(19) 0.51558(19) 0.0458(8) Uani 1 1 d .
H7A H 0.6326 0.3426 0.4964 0.055 Uiso 1 1 calc R
C8 C 0.7490(3) 0.2763(2) 0.5164(2) 0.0688(12) Uani 1 1 d .
H8A H 0.7942 0.3092 0.5490 0.103 Uiso 1 1 calc R
H8B H 0.7501 0.2821 0.4685 0.103 Uiso 1 1 calc R
H8C H 0.7657 0.2269 0.5324 0.103 Uiso 1 1 calc R
C9 C 0.5773(3) 0.2409(2) 0.4636(2) 0.0634(11) Uani 1 1 d .
H9A H 0.5825 0.2437 0.4167 0.095 Uiso 1 1 calc R
H9B H 0.5136 0.2542 0.4597 0.095 Uiso 1 1 calc R
H9C H 0.5905 0.1919 0.4817 0.095 Uiso 1 1 calc R
C10 C 0.5952(3) 0.4117(2) 0.73240(19) 0.0554(10) Uani 1 1 d .
H10A H 0.6176 0.4556 0.7150 0.066 Uiso 1 1 calc R
C11 C 0.6445(3) 0.4097(3) 0.8147(2) 0.0794(14) Uani 1 1 d .
H11A H 0.7124 0.4048 0.8270 0.119 Uiso 1 1 calc R
H11B H 0.6210 0.3689 0.8339 0.119 Uiso 1 1 calc R
H11C H 0.6312 0.4542 0.8351 0.119 Uiso 1 1 calc R
C12 C 0.4867(3) 0.4192(3) 0.7120(2) 0.0792(14) Uani 1 1 d .
H12A H 0.4563 0.4207 0.6602 0.119 Uiso 1 1 calc R
H12B H 0.4729 0.4634 0.7324 0.119 Uiso 1 1 calc R
H12C H 0.4629 0.3782 0.7306 0.119 Uiso 1 1 calc R
C13 C 0.7529(2) 0.47233(18) 0.52566(18) 0.0400(8) Uani 1 1 d .
C14 C 0.8513(3) 0.4618(2) 0.5478(2) 0.0542(10) Uani 1 1 d .
H14A H 0.8884 0.4661 0.5968 0.065 Uiso 1 1 calc R
C15 C 0.8959(3) 0.4450(2) 0.4994(3) 0.0674(12) Uani 1 1 d .
H15A H 0.9618 0.4379 0.5161 0.081 Uiso 1 1 calc R
C16 C 0.8428(4) 0.4388(2) 0.4268(3) 0.0708(13) Uani 1 1 d .
H16A H 0.8725 0.4276 0.3941 0.085 Uiso 1 1 calc R
C17 C 0.7453(3) 0.4492(2) 0.4026(2) 0.0632(11) Uani 1 1 d .
H17A H 0.7090 0.4452 0.3535 0.076 Uiso 1 1 calc R
C18 C 0.7017(3) 0.4657(2) 0.45137(19) 0.0494(9) Uani 1 1 d .
H18A H 0.6358 0.4726 0.4341 0.059 Uiso 1 1 calc R
C19 C 0.7924(2) 0.50513(17) 0.67962(17) 0.0372(7) Uani 1 1 d .
C20 C 0.8494(2) 0.5674(2) 0.6937(2) 0.0506(9) Uani 1 1 d .
H20A H 0.8356 0.6041 0.6589 0.061 Uiso 1 1 calc R
C21 C 0.9263(3) 0.5763(2) 0.7582(2) 0.0613(11) Uani 1 1 d .
H21A H 0.9625 0.6189 0.7663 0.074 Uiso 1 1 calc R
C22 C 0.9495(3) 0.5229(3) 0.8103(2) 0.0612(11) Uani 1 1 d .
H22A H 1.0013 0.5288 0.8535 0.073 Uiso 1 1 calc R
C23 C 0.8954(3) 0.4611(3) 0.7976(2) 0.0586(10) Uani 1 1 d .
H23A H 0.9103 0.4247 0.8327 0.070 Uiso 1 1 calc R
C24 C 0.8186(2) 0.4518(2) 0.73333(19) 0.0465(9) Uani 1 1 d .
H24A H 0.7835 0.4087 0.7258 0.056 Uiso 1 1 calc R
C25 C 0.6513(2) 0.64426(16) 0.58828(16) 0.0331(7) Uani 1 1 d .
C26 C 0.6471(2) 0.66913(18) 0.65505(18) 0.0422(8) Uani 1 1 d .
C27 C 0.6680(3) 0.7411(2) 0.6756(2) 0.0554(10) Uani 1 1 d .
H27A H 0.6636 0.7568 0.7191 0.066 Uiso 1 1 calc R
C28 C 0.6950(3) 0.7903(2) 0.6344(2) 0.0616(11) Uani 1 1 d .
H28A H 0.6496 0.8311 0.6234 0.074 Uiso 1 1 calc R
C29 C 0.7010(3) 0.7668(2) 0.5696(2) 0.0568(10) Uani 1 1 d .
H29A H 0.6587 0.7985 0.5315 0.068 Uiso 1 1 calc R
C30 C 0.6792(2) 0.69545(18) 0.54574(18) 0.0418(8) Uani 1 1 d .
C31 C 0.6141(3) 0.6183(2) 0.70219(19) 0.0521(9) Uani 1 1 d .
H31A H 0.6139 0.5686 0.6838 0.063 Uiso 1 1 calc R
C32 C 0.6807(4) 0.6187(3) 0.7814(2) 0.0839(15) Uani 1 1 d .
H32A H 0.7446 0.6071 0.7846 0.126 Uiso 1 1 calc R
H32B H 0.6594 0.5829 0.8078 0.126 Uiso 1 1 calc R
H32C H 0.6800 0.6661 0.8018 0.126 Uiso 1 1 calc R
C33 C 0.5122(3) 0.6360(3) 0.6961(3) 0.0858(15) Uani 1 1 d .
H33A H 0.4931 0.6031 0.7262 0.129 Uiso 1 1 calc R
H33B H 0.4700 0.6306 0.6466 0.129 Uiso 1 1 calc R
H33C H 0.5094 0.6853 0.7116 0.129 Uiso 1 1 calc R
C34 C 0.6874(3) 0.6735(2) 0.4742(2) 0.0568(10) Uani 1 1 d .
H34A H 0.6559 0.6260 0.4606 0.068 Uiso 1 1 calc R
C35 C 0.7915(4) 0.6635(3) 0.4827(3) 0.0954(17) Uani 1 1 d .
H35A H 0.8213 0.6291 0.5209 0.143 Uiso 1 1 calc R
H35B H 0.8241 0.7095 0.4945 0.143 Uiso 1 1 calc R
H35C H 0.7950 0.6454 0.4381 0.143 Uiso 1 1 calc R
C36 C 0.6368(4) 0.7268(3) 0.4133(2) 0.0878(16) Uani 1 1 d .
H36A H 0.5712 0.7318 0.4090 0.132 Uiso 1 1 calc R
H36B H 0.6394 0.7086 0.3685 0.132 Uiso 1 1 calc R
H36C H 0.6678 0.7735 0.4239 0.132 Uiso 1 1 calc R
C37 C 1.0568(5) 0.7532(4) 0.5719(5) 0.137(3) Uani 1 1 d .
H37A H 1.0078 0.7161 0.5531 0.164 Uiso 1 1 calc R
H37B H 1.1175 0.7325 0.5745 0.164 Uiso 1 1 calc R
C38 C 1.0335(6) 0.8178(5) 0.5224(4) 0.139(3) Uani 1 1 d .
H38A H 1.0836 0.8541 0.5404 0.167 Uiso 1 1 calc R
H38B H 1.0299 0.8030 0.4744 0.167 Uiso 1 1 calc R
C39 C 0.9185(7) 0.9039(5) 0.4694(3) 0.141(3) Uani 1 1 d .
H39A H 0.9099 0.8856 0.4214 0.169 Uiso 1 1 calc R
H39B H 0.9682 0.9409 0.4819 0.169 Uiso 1 1 calc R
C40 C 0.8265(6) 0.9378(4) 0.4683(3) 0.138(3) Uani 1 1 d .
H40A H 0.8063 0.9753 0.4312 0.166 Uiso 1 1 calc R
H40B H 0.7768 0.9010 0.4569 0.166 Uiso 1 1 calc R
C41 C 0.7578(4) 1.0036(4) 0.5408(5) 0.130(3) Uani 1 1 d .
H41A H 0.7048 0.9694 0.5267 0.156 Uiso 1 1 calc R
H41B H 0.7403 1.0446 0.5075 0.156 Uiso 1 1 calc R
C42 C 0.7764(5) 1.0294(3) 0.6149(5) 0.122(3) Uani 1 1 d .
H42A H 0.8308 1.0623 0.6293 0.147 Uiso 1 1 calc R
H42B H 0.7213 1.0565 0.6161 0.147 Uiso 1 1 calc R
C43 C 0.8121(5) 0.9922(4) 0.7349(4) 0.124(3) Uani 1 1 d .
H43A H 0.7594 1.0218 0.7369 0.149 Uiso 1 1 calc R
H43B H 0.8701 1.0211 0.7531 0.149 Uiso 1 1 calc R
C44 C 0.8223(6) 0.9260(4) 0.7808(4) 0.128(3) Uani 1 1 d .
H44A H 0.8320 0.9403 0.8302 0.154 Uiso 1 1 calc R
H44B H 0.7645 0.8968 0.7625 0.154 Uiso 1 1 calc R
C45 C 0.9165(6) 0.8232(4) 0.8229(3) 0.120(2) Uani 1 1 d .
H45A H 0.8670 0.7871 0.8014 0.144 Uiso 1 1 calc R
H45B H 0.9168 0.8354 0.8708 0.144 Uiso 1 1 calc R
C46 C 1.0097(6) 0.7949(4) 0.8278(3) 0.123(2) Uani 1 1 d .
H46A H 1.0571 0.8335 0.8442 0.147 Uiso 1 1 calc R
H46B H 1.0285 0.7558 0.8633 0.147 Uiso 1 1 calc R
C47 C 1.0964(4) 0.7442(3) 0.7634(4) 0.107(2) Uani 1 1 d .
H47A H 1.1185 0.7054 0.7990 0.129 Uiso 1 1 calc R
H47B H 1.1421 0.7840 0.7780 0.129 Uiso 1 1 calc R
C48 C 1.0893(4) 0.7170(3) 0.6916(4) 0.113(2) Uani 1 1 d .
H48A H 1.1506 0.6974 0.6942 0.135 Uiso 1 1 calc R
H48B H 1.0424 0.6780 0.6766 0.135 Uiso 1 1 calc R
C49 C 0.4798(5) 1.0587(4) 0.4727(5) 0.108(2) Uani 1 1 d U
C50 C 0.4999(8) 0.9795(6) 0.4566(8) 0.181(4) Uani 1 1 d U
C51 C 0.4944(7) 0.9561(7) 0.3891(7) 0.179(4) Uani 1 1 d U
C52 C 0.4766(9) 1.0401(7) 0.4055(7) 0.207(4) Uani 1 1 d U
C53 C 0.5147(9) 0.9128(7) 0.4605(11) 0.235(6) Uani 1 1 d U

loop_
_atom_site_aniso_label
_atom_site_aniso_U_11
_atom_site_aniso_U_22
_atom_site_aniso_U_33
_atom_site_aniso_U_23
_atom_site_aniso_U_13
_atom_site_aniso_U_12
Cu1 0.0333(2) 0.0286(2) 0.0348(2) 0.00037(16) 0.00809(17) -0.00312(17)
K1 0.0625(6) 0.0724(6) 0.0524(5) 0.0036(4) 0.0242(4) 0.0147(5)
Si1 0.0307(4) 0.0287(5) 0.0320(4) -0.0009(4) 0.0088(4) -0.0022(4)
O1 0.084(2) 0.081(3) 0.147(4) -0.031(3) 0.060(2) -0.003(2)
O2 0.145(4) 0.109(3) 0.085(3) -0.021(2) 0.070(3) -0.045(3)
O3 0.080(2) 0.095(3) 0.085(2) 0.023(2) -0.0136(19) -0.023(2)
O4 0.085(2) 0.060(2) 0.143(3) -0.015(2) 0.048(2) 0.0045(19)
O5 0.122(3) 0.100(3) 0.079(2) -0.019(2) 0.052(2) -0.017(2)
O6 0.083(2) 0.075(2) 0.091(3) 0.0172(19) 0.010(2) -0.0033(19)
N1 0.0355(14) 0.0268(13) 0.0340(14) 0.0008(11) 0.0091(12) -0.0030(11)
N2 0.0353(14) 0.0289(14) 0.0340(14) -0.0014(11) 0.0088(12) -0.0039(11)
C1 0.0346(17) 0.0361(18) 0.0371(17) 0.0029(14) 0.0086(14) -0.0059(14)
C2 0.0391(18) 0.0274(17) 0.049(2) 0.0036(15) 0.0109(16) -0.0012(14)
C3 0.055(2) 0.038(2) 0.069(3) 0.0095(19) 0.020(2) 0.0040(18)
C4 0.070(3) 0.042(2) 0.072(3) 0.023(2) 0.019(2) -0.001(2)
C5 0.069(3) 0.057(3) 0.048(2) 0.0166(19) 0.020(2) -0.008(2)
C6 0.047(2) 0.045(2) 0.0386(18) 0.0047(16) 0.0124(16) -0.0040(16)
C7 0.050(2) 0.0354(19) 0.053(2) -0.0005(16) 0.0188(18) 0.0044(16)
C8 0.060(3) 0.069(3) 0.084(3) -0.001(2) 0.035(2) 0.003(2)
C9 0.065(3) 0.056(3) 0.064(3) -0.010(2) 0.016(2) -0.004(2)
C10 0.073(3) 0.055(2) 0.045(2) -0.0005(18) 0.029(2) -0.009(2)
C11 0.091(4) 0.100(4) 0.051(2) -0.013(2) 0.029(3) -0.014(3)
C12 0.079(3) 0.089(4) 0.067(3) -0.009(3) 0.023(3) 0.019(3)
C13 0.0432(19) 0.0333(18) 0.048(2) 0.0002(16) 0.0219(17) -0.0043(15)
C14 0.049(2) 0.052(2) 0.067(2) 0.001(2) 0.029(2) 0.0003(19)
C15 0.063(3) 0.060(3) 0.100(4) 0.009(2) 0.055(3) 0.007(2)
C16 0.095(4) 0.058(3) 0.092(4) 0.004(2) 0.072(3) 0.008(2)
C17 0.088(3) 0.060(3) 0.057(2) 0.003(2) 0.043(2) 0.005(2)
C18 0.058(2) 0.045(2) 0.054(2) 0.0018(18) 0.0308(19) 0.0022(18)
C19 0.0311(17) 0.0386(19) 0.0386(18) -0.0031(14) 0.0087(14) -0.0014(14)
C20 0.042(2) 0.044(2) 0.055(2) 0.0038(17) 0.0035(17) -0.0065(17)
C21 0.040(2) 0.061(3) 0.069(3) -0.015(2) 0.003(2) -0.0131(19)
C22 0.038(2) 0.087(3) 0.049(2) -0.009(2) 0.0032(18) 0.003(2)
C23 0.047(2) 0.076(3) 0.047(2) 0.015(2) 0.0092(19) 0.010(2)
C24 0.0381(19) 0.049(2) 0.049(2) 0.0071(17) 0.0119(17) 0.0034(16)
C25 0.0311(16) 0.0273(16) 0.0367(17) -0.0022(13) 0.0071(14) -0.0009(13)
C26 0.045(2) 0.0378(19) 0.0401(18) -0.0040(15) 0.0100(16) -0.0013(16)
C27 0.060(2) 0.050(2) 0.052(2) -0.0149(19) 0.016(2) -0.002(2)
C28 0.064(3) 0.038(2) 0.073(3) -0.010(2) 0.014(2) -0.0036(19)
C29 0.056(2) 0.043(2) 0.062(2) -0.0004(19) 0.010(2) -0.0083(19)
C30 0.0406(19) 0.0335(18) 0.048(2) -0.0023(15) 0.0117(16) -0.0111(15)
C31 0.071(3) 0.049(2) 0.041(2) -0.0038(17) 0.0260(19) 0.0012(19)
C32 0.097(4) 0.105(4) 0.047(2) 0.007(3) 0.021(3) 0.012(3)
C33 0.074(3) 0.098(4) 0.096(4) 0.022(3) 0.043(3) 0.003(3)
C34 0.073(3) 0.048(2) 0.054(2) -0.0020(19) 0.030(2) -0.019(2)
C35 0.104(4) 0.097(4) 0.113(4) -0.012(3) 0.073(4) -0.016(3)
C36 0.120(4) 0.080(3) 0.056(3) 0.010(2) 0.023(3) -0.027(3)
C37 0.127(6) 0.132(7) 0.192(8) -0.062(6) 0.108(6) -0.016(5)
C38 0.167(7) 0.158(8) 0.152(7) -0.059(6) 0.130(6) -0.042(6)
C39 0.225(10) 0.137(7) 0.062(4) -0.009(4) 0.054(6) -0.087(7)
C40 0.179(8) 0.126(6) 0.052(3) 0.024(4) -0.027(4) -0.070(6)
C41 0.059(4) 0.120(6) 0.168(7) 0.062(5) -0.010(4) 0.004(4)
C42 0.073(4) 0.068(4) 0.219(9) 0.024(5) 0.046(5) 0.016(3)
C43 0.135(6) 0.094(5) 0.175(7) -0.074(5) 0.093(6) -0.018(4)
C44 0.161(7) 0.117(6) 0.143(6) -0.072(5) 0.098(6) -0.030(5)
C45 0.140(6) 0.157(7) 0.068(4) 0.015(4) 0.045(4) -0.013(5)
C46 0.161(7) 0.126(6) 0.061(4) 0.024(4) 0.016(4) -0.028(5)
C47 0.074(4) 0.070(4) 0.149(6) 0.011(4) 0.005(4) 0.003(3)
C48 0.081(4) 0.063(4) 0.185(7) 0.003(4) 0.035(4) 0.018(3)
C49 0.072(3) 0.090(4) 0.152(6) 0.041(4) 0.030(4) -0.019(3)
C50 0.139(7) 0.127(5) 0.282(10) -0.002(6) 0.082(9) -0.030(7)
C51 0.114(6) 0.167(7) 0.263(11) -0.048(7) 0.075(8) -0.054(6)
C52 0.225(10) 0.201(7) 0.228(9) 0.029(7) 0.121(10) 0.008(9)
C53 0.181(10) 0.134(6) 0.354(15) -0.009(9) 0.052(12) -0.026(8)

loop_
_atom_type_symbol
_atom_type_description
_atom_type_scat_dispersion_real
_atom_type_scat_dispersion_imag
_atom_type_scat_source
C C 0.0033 0.0016 'International Tables Vol C Tables 4.2.6.8 and 6.1.1.4'
H H 0.0000 0.0000 'International Tables Vol C Tables 4.2.6.8 and 6.1.1.4'
N N 0.0061 0.0033 'International Tables Vol C Tables 4.2.6.8 and 6.1.1.4'
O O 0.0106 0.0060 'International Tables Vol C Tables 4.2.6.8 and 6.1.1.4'
Si Si 0.0817 0.0704 'International Tables Vol C Tables 4.2.6.8 and 6.1.1.4'
K K 0.2009 0.2494 'International Tables Vol C Tables 4.2.6.8 and 6.1.1.4'
Cu Cu 0.3201 1.2651 'International Tables Vol C Tables 4.2.6.8 and 6.1.1.4'

loop_
_geom_angle_atom_site_label_1
_geom_angle_atom_site_label_2
_geom_angle_atom_site_label_3
_geom_angle
_geom_angle_site_symmetry_1
_geom_angle_site_symmetry_3
N2 Cu1 N1 174.25(11) 3_666 .
N2 Cu1 Cu1 89.42(8) 3_666 3_666
N1 Cu1 Cu1 95.99(8) . 3_666
O5 K1 O6 60.79(13) . .
O5 K1 O2 166.98(11) . .
O6 K1 O2 117.98(14) . .
O5 K1 O4 59.67(13) . .
O6 K1 O4 120.45(13) . .
O2 K1 O4 120.15(14) . .
O5 K1 O1 116.70(14) . .
O6 K1 O1 59.63(13) . .
O2 K1 O1 58.82(14) . .
O4 K1 O1 161.74(11) . .
O5 K1 O3 117.44(13) . .
O6 K1 O3 165.95(11) . .
O2 K1 O3 60.17(14) . .
O4 K1 O3 60.03(13) . .
O1 K1 O3 114.97(14) . .
O5 K1 C28 76.71(11) . .
O6 K1 C28 93.91(11) . .
O2 K1 C28 116.08(11) . .
O4 K1 C28 71.81(10) . .
O1 K1 C28 126.03(11) . .
O3 K1 C28 99.21(11) . .
O5 K1 C29 100.65(11) . .
O6 K1 C29 103.16(11) . .
O2 K1 C29 92.27(11) . .
O4 K1 C29 86.52(10) . .
O1 K1 C29 111.55(11) . .
O3 K1 C29 90.88(10) . .
C28 K1 C29 24.13(9) . .
O5 K1 C23 83.88(10) . 2_756
O6 K1 C23 83.80(11) . 2_756
O2 K1 C23 83.10(10) . 2_756
O4 K1 C23 91.14(11) . 2_756
O1 K1 C23 70.60(11) . 2_756
O3 K1 C23 82.15(10) . 2_756
C28 K1 C23 158.81(10) . 2_756
C29 K1 C23 172.90(11) . 2_756
O5 K1 C45 21.50(15) . .
O6 K1 C45 42.21(15) . .
O2 K1 C45 160.19(17) . .
O4 K1 C45 79.08(16) . .
O1 K1 C45 101.47(17) . .
O3 K1 C45 138.46(17) . .
C28 K1 C45 72.49(15) . .
C29 K1 C45 93.78(14) . .
C23 K1 C45 92.36(14) 2_756 .
N1 Si1 N2 110.30(13) . .
N1 Si1 C19 114.02(14) . .
N2 Si1 C19 111.28(13) . .
N1 Si1 C13 111.07(14) . .
N2 Si1 C13 108.80(14) . .
C19 Si1 C13 100.95(14) . .
C37 O1 C48 113.2(5) . .
C37 O1 K1 115.4(4) . .
C48 O1 K1 113.7(3) . .
C39 O2 C38 112.2(6) . .
C39 O2 K1 118.5(4) . .
C38 O2 K1 118.8(4) . .
C40 O3 C41 113.4(6) . .
C40 O3 K1 108.4(4) . .
C41 O3 K1 110.5(3) . .
C43 O4 C42 114.3(6) . .
C43 O4 K1 116.4(4) . .
C42 O4 K1 117.5(4) . .
C44 O5 C45 113.2(5) . .
C44 O5 K1 116.0(4) . .
C45 O5 K1 112.1(3) . .
C47 O6 C46 111.8(5) . .
C47 O6 K1 117.6(3) . .
C46 O6 K1 113.5(4) . .
C1 N1 Si1 133.3(2) . .
C1 N1 Cu1 112.02(19) . .
Si1 N1 Cu1 112.60(13) . .
C25 N2 Si1 130.0(2) . .
C25 N2 Cu1 111.96(19) . 3_666
Si1 N2 Cu1 117.94(14) . 3_666
C2 C1 N1 122.7(3) . .
C2 C1 C6 116.9(3) . .
N1 C1 C6 120.3(3) . .
C3 C2 C1 120.5(3) . .
C3 C2 C7 117.4(3) . .
C1 C2 C7 122.0(3) . .
C4 C3 C2 121.8(4) . .
C3 C4 C5 118.5(4) . .
C4 C5 C6 122.1(4) . .
C5 C6 C1 120.1(3) . .
C5 C6 C10 119.3(3) . .
C1 C6 C10 120.6(3) . .
C8 C7 C2 112.5(3) . .
C8 C7 C9 109.4(3) . .
C2 C7 C9 112.2(3) . .
C6 C10 C11 114.0(4) . .
C6 C10 C12 110.6(3) . .
C11 C10 C12 110.0(3) . .
C14 C13 C18 115.9(3) . .
C14 C13 Si1 124.0(3) . .
C18 C13 Si1 120.1(3) . .
C15 C14 C13 122.3(4) . .
C16 C15 C14 119.9(4) . .
C15 C16 C17 119.7(4) . .
C16 C17 C18 119.9(4) . .
C17 C18 C13 122.4(4) . .
C24 C19 C20 116.0(3) . .
C24 C19 Si1 122.6(3) . .
C20 C19 Si1 121.4(3) . .
C21 C20 C19 121.8(4) . .
C22 C21 C20 120.6(4) . .
C23 C22 C21 118.8(4) . .
C22 C23 C24 121.0(4) . .
C22 C23 K1 90.8(2) . 2_746
C24 C23 K1 125.5(3) . 2_746
C23 C24 C19 121.8(4) . .
N2 C25 C26 121.2(3) . .
N2 C25 C30 121.3(3) . .
C26 C25 C30 117.4(3) . .
C27 C26 C25 119.9(3) . .
C27 C26 C31 119.5(3) . .
C25 C26 C31 120.5(3) . .
C28 C27 C26 122.4(4) . .
C27 C28 C29 118.6(4) . .
C27 C28 K1 133.1(3) . .
C29 C28 K1 78.0(2) . .
C28 C29 C30 121.4(4) . .
C28 C29 K1 77.9(2) . .
C30 C29 K1 133.2(3) . .
C29 C30 C25 120.3(3) . .
C29 C30 C34 118.5(3) . .
C25 C30 C34 121.2(3) . .
C26 C31 C33 111.1(3) . .
C26 C31 C32 113.1(3) . .
C33 C31 C32 110.3(4) . .
C35 C34 C30 110.8(3) . .
C35 C34 C36 111.4(4) . .
C30 C34 C36 112.5(4) . .
O1 C37 C38 109.6(6) . .
O2 C38 C37 110.0(5) . .
O2 C39 C40 111.6(6) . .
O3 C40 C39 109.4(5) . .
O3 C41 C42 109.9(5) . .
O4 C42 C41 111.4(6) . .
O4 C43 C44 109.6(5) . .
O5 C44 C43 109.1(5) . .
O5 C45 C46 106.6(5) . .
O5 C45 K1 46.4(2) . .
C46 C45 K1 80.1(3) . .
O6 C46 C45 111.3(5) . .
O6 C47 C48 109.3(5) . .
O1 C48 C47 110.1(5) . .
C52 C49 C53 172.5(10) . 3_676
C52 C49 C50 136.3(10) . 3_676
C53 C49 C50 50.7(7) 3_676 3_676
C52 C49 C50 60.0(8) . .
C53 C49 C50 126.9(11) 3_676 .
C50 C49 C50 76.3(10) 3_676 .
C53 C50 C51 72.5(12) . .
C53 C50 C52 141.9(17) . .
C51 C50 C52 69.4(11) . .
C53 C50 C49 60.5(11) . 3_676
C51 C50 C49 133.0(11) . 3_676
C52 C50 C49 157.5(12) . 3_676
C53 C50 C49 163.9(18) . .
C51 C50 C49 123.2(13) . .
C52 C50 C49 53.8(7) . .
C49 C50 C49 103.7(10) 3_676 .
C53 C50 C50 113.4(18) . 3_676
C51 C50 C50 173.7(16) . 3_676
C52 C50 C50 104.6(11) . 3_676
C49 C50 C50 53.0(9) 3_676 3_676
C49 C50 C50 50.8(6) . 3_676
C50 C51 C53 49.7(8) . .
C50 C51 C52 57.6(8) . .
C53 C51 C52 107.3(10) . .
C49 C52 C50 66.2(8) . .
C49 C52 C51 119.1(10) . .
C50 C52 C51 52.9(7) . .
C50 C53 C49 68.8(11) . 3_676
C50 C53 C51 57.8(10) . .
C49 C53 C51 126.6(10) 3_676 .

loop_
_geom_bond_atom_site_label_1
_geom_bond_atom_site_label_2
_geom_bond_distance
_geom_bond_site_symmetry_2
Cu1 N2 1.881(2) 3_666
Cu1 N1 1.892(2) .
Cu1 Cu1 2.5998(7) 3_666
K1 O5 2.752(3) .
K1 O6 2.765(3) .
K1 O2 2.781(3) .
K1 O4 2.782(3) .
K1 O1 2.816(3) .
K1 O3 2.863(3) .
K1 C28 3.310(4) .
K1 C29 3.312(4) .
K1 C23 3.383(4) 2_756
K1 C45 3.522(6) .
Si1 N1 1.690(3) .
Si1 N2 1.697(3) .
Si1 C19 1.908(3) .
Si1 C13 1.910(3) .
O1 C37 1.378(8) .
O1 C48 1.417(7) .
O2 C39 1.374(8) .
O2 C38 1.386(8) .
O3 C40 1.419(8) .
O3 C41 1.421(8) .
O4 C43 1.388(7) .
O4 C42 1.396(7) .
O5 C44 1.385(7) .
O5 C45 1.394(7) .
O6 C47 1.383(6) .
O6 C46 1.413(7) .
N1 C1 1.412(4) .
N2 C25 1.405(4) .
N2 Cu1 1.881(2) 3_666
C1 C2 1.410(5) .
C1 C6 1.423(4) .
C2 C3 1.391(5) .
C2 C7 1.526(5) .
C3 C4 1.368(5) .
C4 C5 1.370(6) .
C5 C6 1.388(5) .
C6 C10 1.518(5) .
C7 C8 1.522(5) .
C7 C9 1.527(5) .
C10 C11 1.526(5) .
C10 C12 1.534(6) .
C13 C14 1.392(5) .
C13 C18 1.395(5) .
C14 C15 1.384(5) .
C15 C16 1.372(6) .
C16 C17 1.376(6) .
C17 C18 1.379(5) .
C19 C24 1.391(5) .
C19 C20 1.391(5) .
C20 C21 1.386(5) .
C21 C22 1.369(6) .
C22 C23 1.361(6) .
C23 C24 1.384(5) .
C23 K1 3.383(4) 2_746
C25 C26 1.419(4) .
C25 C30 1.419(4) .
C26 C27 1.382(5) .
C26 C31 1.519(5) .
C27 C28 1.370(5) .
C28 C29 1.384(5) .
C29 C30 1.388(5) .
C30 C34 1.517(5) .
C31 C33 1.522(5) .
C31 C32 1.523(5) .
C34 C35 1.517(6) .
C34 C36 1.522(6) .
C37 C38 1.493(10) .
C39 C40 1.503(10) .
C41 C42 1.466(9) .
C43 C44 1.487(9) .
C45 C46 1.459(9) .
C47 C48 1.471(8) .
C49 C52 1.356(13) .
C49 C53 1.393(18) 3_676
C49 C50 1.492(15) 3_676
C49 C50 1.537(12) .
C50 C53 1.239(14) .
C50 C51 1.375(15) .
C50 C52 1.456(16) .
C50 C49 1.492(15) 3_676
C50 C50 1.87(3) 3_676
C51 C53 1.550(19) .
C51 C52 1.614(16) .
C53 C49 1.393(18) 3_676
